data_2240362
loop_
_publ_author_name
'Suckert, Stefan'
'Wriedt, Mario'
'Jess, Inke'
'N\"ather, Christian'

_publ_section_title
;
 Crystal structure of
 tetraaquabis(thiocyanato-\k<i>N</i>)nickel(II)--2,5-dimethylpyrazine
 (1/4)
;
_journal_coeditor_code PK2540
_journal_issue 2
_journal_name_full 'Acta Crystallographica Section E'
_journal_page_first m18
_journal_paper_doi 10.1107/S2056989014026991
_journal_volume 71
_journal_year 2015
_chemical_formula_iupac '[Ni (N C S)2 (H2 O)4], 4C6 H8 N2'
_chemical_formula_moiety 'C2 H8 N2 Ni O4 S2, 4(C6 H8 N2)'
_chemical_formula_sum 'C26 H40 N10 Ni O4 S2'
_chemical_formula_weight 679.51
_chemical_name_systematic
;
Tetraaquabis(thiocyanato-\k<i>N</i>)nickel(II)--2,5-dimethylpyrazine (1/4)
;
_space_group_IT_number 61
_symmetry_cell_setting orthorhombic
_symmetry_space_group_name_Hall '-P 2ac 2ab'
_symmetry_space_group_name_H-M 'P b c a'
_atom_sites_solution_hydrogens geom
_atom_sites_solution_primary direct
_atom_sites_solution_secondary difmap
_audit_creation_method SHELXL-97
_cell_angle_alpha 90.00
_cell_angle_beta 90.00
_cell_angle_gamma 90.00
_cell_formula_units_Z 4
_cell_length_a 13.0731(6)
_cell_length_b 14.7989(8)
_cell_length_c 17.3092(11)
_cell_measurement_reflns_used 21266
_cell_measurement_temperature 170(2)
_cell_measurement_theta_max 28.09
_cell_measurement_theta_min 2.82
_cell_volume 3348.8(3)
_computing_cell_refinement
;
X-AREA (Stoe & Cie, 2008)
;
_computing_data_collection
;
X-AREA (Stoe & Cie, 2008)
;
_computing_data_reduction
;
X-AREA (Stoe & Cie, 2008)
;
_computing_molecular_graphics
;
XP in SHELXTL (Sheldrick, 2008) and DIAMOND (Brandenburg, 1999)
;
_computing_publication_material
;
publCIF (Westrip, 2010)
;
_computing_structure_refinement
;
SHELXL97 (Sheldrick, 2008)
;
_computing_structure_solution
;
SHELXS97 (Sheldrick, 2008)
;
_diffrn_ambient_temperature 170(2)
_diffrn_measured_fraction_theta_full 0.991
_diffrn_measured_fraction_theta_max 0.991
_diffrn_measurement_device_type 'Stoe IPDS-1'
_diffrn_measurement_method '\f scans'
_diffrn_radiation_monochromator graphite
_diffrn_radiation_source 'fine-focus sealed tube'
_diffrn_radiation_type MoK\a
_diffrn_radiation_wavelength 0.71073
_diffrn_reflns_av_R_equivalents 0.0350
_diffrn_reflns_av_sigmaI/netI 0.0216
_diffrn_reflns_limit_h_max 15
_diffrn_reflns_limit_h_min -17
_diffrn_reflns_limit_k_max 19
_diffrn_reflns_limit_k_min -19
_diffrn_reflns_limit_l_max 22
_diffrn_reflns_limit_l_min -22
_diffrn_reflns_number 21266
_diffrn_reflns_theta_full 28.09
_diffrn_reflns_theta_max 28.09
_diffrn_reflns_theta_min 2.82
_diffrn_standards_number 0
_exptl_absorpt_coefficient_mu 0.751
_exptl_absorpt_correction_T_max 0.938
_exptl_absorpt_correction_T_min 0.912
_exptl_absorpt_correction_type numerical
_exptl_absorpt_process_details
;
(X-SHAPE and X-RED32; Stoe & Cie, 2008)
;
_exptl_crystal_colour blue
_exptl_crystal_density_diffrn 1.348
_exptl_crystal_density_method 'not measured'
_exptl_crystal_description block
_exptl_crystal_F_000 1432
_exptl_crystal_size_max 0.12
_exptl_crystal_size_mid 0.10
_exptl_crystal_size_min 0.08
_refine_diff_density_max 0.354
_refine_diff_density_min -0.400
_refine_ls_extinction_coef 0.0068(8)
_refine_ls_extinction_expression Fc*=kFc[1+0.001xFc^2^\l^3^/sin(2\q)]^-1/4^
_refine_ls_extinction_method
;
SHELXL97 (Sheldrick, 2008)
;
_refine_ls_goodness_of_fit_ref 1.021
_refine_ls_hydrogen_treatment constr
_refine_ls_matrix_type full
_refine_ls_number_parameters 201
_refine_ls_number_reflns 4041
_refine_ls_number_restraints 0
_refine_ls_restrained_S_all 1.021
_refine_ls_R_factor_all 0.0506
_refine_ls_R_factor_gt 0.0361
_refine_ls_shift/su_max 0.001
_refine_ls_shift/su_mean 0.000
_refine_ls_structure_factor_coef Fsqd
_refine_ls_weighting_details 'calc w=1/[\s^2^(Fo^2^)+(0.0627P)^2^+0.7837P] where P=(Fo^2^+2Fc^2^)/3'
_refine_ls_weighting_scheme calc
_refine_ls_wR_factor_gt 0.0921
_refine_ls_wR_factor_ref 0.1001
_reflns_number_gt 3146
_reflns_number_total 4041
_reflns_threshold_expression I>2\s(I)
_cod_data_source_file pk2540sup1.cf
_cod_data_source_block I
_cod_database_code 2240362
_cod_database_fobs_code 2240362

loop_
_symmetry_equiv_pos_as_xyz
'x, y, z'
'-x+1/2, -y, z+1/2'
'-x, y+1/2, -z+1/2'
'x+1/2, -y+1/2, -z'
'-x, -y, -z'
'x-1/2, y, -z-1/2'
'x, -y-1/2, z-1/2'
'-x-1/2, y-1/2, z'

loop_
_atom_site_type_symbol
_atom_site_label
_atom_site_fract_x
_atom_site_fract_y
_atom_site_fract_z
_atom_site_U_iso_or_equiv
_atom_site_adp_type
_atom_site_calc_flag
_atom_site_refinement_flags
_atom_site_occupancy
_atom_site_symmetry_multiplicity
Ni Ni1 0.5000 0.5000 0.5000 0.01215(11) Uani d S 1 2
N N21 0.34876(11) 0.53353(10) 0.50818(8) 0.0178(3) Uani d . 1 1
C C21 0.26112(13) 0.54542(11) 0.50572(8) 0.0161(3) Uani d . 1 1
S S21 0.13689(3) 0.56120(4) 0.50416(3) 0.02775(13) Uani d . 1 1
O O1 0.51049(8) 0.58972(8) 0.40668(6) 0.0160(2) Uani d . 1 1
H H1O1 0.4561 0.5882 0.3809 0.024 Uiso d R 1 1
H H2O1 0.5589 0.5854 0.3750 0.024 Uiso d R 1 1
O O2 0.54012(9) 0.60597(8) 0.57432(6) 0.0162(2) Uani d . 1 1
H H1O2 0.6015 0.6200 0.5663 0.024 Uiso d R 1 1
H H2O2 0.5025 0.6507 0.5650 0.024 Uiso d R 1 1
N N1 0.09222(12) 0.25396(10) 0.53656(9) 0.0231(3) Uani d . 1 1
N N2 0.26379(12) 0.32843(10) 0.46598(9) 0.0223(3) Uani d . 1 1
C C1 0.18340(14) 0.25266(11) 0.57207(10) 0.0211(3) Uani d . 1 1
C C2 0.26824(14) 0.28976(12) 0.53578(11) 0.0227(4) Uani d . 1 1
H H2 0.3323 0.2876 0.5616 0.027 Uiso calc R 1 1
C C3 0.17233(14) 0.33146(11) 0.43120(10) 0.0210(3) Uani d . 1 1
C C4 0.08758(14) 0.29358(12) 0.46734(11) 0.0235(4) Uani d . 1 1
H H4 0.0234 0.2960 0.4416 0.028 Uiso calc R 1 1
C C5 0.18951(17) 0.20962(14) 0.65016(11) 0.0321(4) Uani d . 1 1
H H5A 0.1634 0.2517 0.6892 0.048 Uiso calc R 1 1
H H5B 0.2609 0.1947 0.6618 0.048 Uiso calc R 1 1
H H5C 0.1483 0.1543 0.6506 0.048 Uiso calc R 1 1
C C6 0.16595(17) 0.37609(14) 0.35372(11) 0.0328(4) Uani d . 1 1
H H6A 0.1624 0.4418 0.3605 0.049 Uiso calc R 1 1
H H6B 0.1045 0.3551 0.3267 0.049 Uiso calc R 1 1
H H6C 0.2267 0.3606 0.3233 0.049 Uiso calc R 1 1
N N11 0.16959(11) 0.58969(10) 0.20976(8) 0.0228(3) Uani d . 1 1
N N12 0.33677(12) 0.58344(10) 0.30944(8) 0.0211(3) Uani d . 1 1
C C11 0.16897(13) 0.63643(11) 0.27609(10) 0.0208(3) Uani d . 1 1
C C12 0.25374(14) 0.63271(12) 0.32501(9) 0.0203(3) Uani d . 1 1
H H12 0.2523 0.6668 0.3715 0.024 Uiso calc R 1 1
C C13 0.33614(14) 0.53519(12) 0.24377(10) 0.0207(3) Uani d . 1 1
C C14 0.25231(14) 0.53952(13) 0.19461(10) 0.0225(4) Uani d . 1 1
H H14 0.2538 0.5053 0.1482 0.027 Uiso calc R 1 1
C C15 0.07737(16) 0.69264(15) 0.29538(13) 0.0374(5) Uani d . 1 1
H H15A 0.0305 0.6935 0.2512 0.056 Uiso calc R 1 1
H H15B 0.0992 0.7545 0.3072 0.056 Uiso calc R 1 1
H H15C 0.0424 0.6668 0.3403 0.056 Uiso calc R 1 1
C C16 0.42685(16) 0.47645(15) 0.22664(13) 0.0332(4) Uani d . 1 1
H H16A 0.4875 0.5144 0.2194 0.050 Uiso calc R 1 1
H H16B 0.4140 0.4417 0.1795 0.050 Uiso calc R 1 1
H H16C 0.4383 0.4349 0.2699 0.050 Uiso calc R 1 1

loop_
_atom_site_aniso_label
_atom_site_aniso_U_11
_atom_site_aniso_U_22
_atom_site_aniso_U_33
_atom_site_aniso_U_12
_atom_site_aniso_U_13
_atom_site_aniso_U_23
Ni1 0.00735(16) 0.01786(16) 0.01122(15) 0.00033(10) -0.00024(9) 0.00008(10)
N21 0.0123(7) 0.0226(7) 0.0185(7) 0.0012(5) 0.0013(5) -0.0007(5)
C21 0.0155(8) 0.0178(8) 0.0150(7) 0.0015(6) 0.0008(6) -0.0004(6)
S21 0.0102(2) 0.0405(3) 0.0326(3) 0.00601(18) -0.00014(16) -0.00175(19)
O1 0.0108(5) 0.0242(6) 0.0131(5) -0.0002(4) 0.0000(4) 0.0033(4)
O2 0.0121(5) 0.0196(5) 0.0170(5) 0.0007(4) -0.0014(4) -0.0024(4)
N1 0.0170(7) 0.0221(7) 0.0300(8) -0.0023(6) 0.0024(6) -0.0015(6)
N2 0.0178(7) 0.0197(7) 0.0293(7) -0.0027(6) 0.0026(6) -0.0032(6)
C1 0.0228(8) 0.0178(7) 0.0228(8) -0.0007(7) -0.0004(6) -0.0046(6)
C2 0.0167(8) 0.0225(8) 0.0291(9) -0.0016(7) -0.0039(7) -0.0045(7)
C3 0.0196(8) 0.0171(7) 0.0262(8) 0.0017(7) 0.0014(7) -0.0031(6)
C4 0.0149(8) 0.0251(8) 0.0306(9) 0.0005(7) -0.0018(7) 0.0001(7)
C5 0.0392(12) 0.0327(10) 0.0245(9) -0.0022(9) -0.0025(8) 0.0009(7)
C6 0.0359(11) 0.0327(10) 0.0298(10) 0.0014(9) -0.0009(8) 0.0057(8)
N11 0.0184(7) 0.0299(8) 0.0201(7) 0.0006(6) -0.0050(6) -0.0042(6)
N12 0.0207(7) 0.0256(7) 0.0170(6) -0.0020(6) -0.0046(5) 0.0009(5)
C11 0.0189(8) 0.0226(8) 0.0209(8) -0.0012(7) -0.0006(6) -0.0015(6)
C12 0.0226(8) 0.0234(8) 0.0151(7) -0.0032(7) -0.0009(6) -0.0023(6)
C13 0.0184(8) 0.0241(8) 0.0198(8) -0.0004(7) -0.0023(6) -0.0006(6)
C14 0.0211(9) 0.0290(9) 0.0173(7) 0.0001(7) -0.0033(7) -0.0060(6)
C15 0.0285(11) 0.0413(12) 0.0426(12) 0.0099(9) -0.0016(9) -0.0125(9)
C16 0.0228(10) 0.0382(10) 0.0386(11) 0.0087(9) -0.0051(8) -0.0071(9)

loop_
_atom_type_symbol
_atom_type_description
_atom_type_scat_dispersion_real
_atom_type_scat_dispersion_imag
_atom_type_scat_source
C C 0.0033 0.0016 'International Tables Vol C Tables 4.2.6.8 and 6.1.1.4'
H H 0.0000 0.0000 'International Tables Vol C Tables 4.2.6.8 and 6.1.1.4'
N N 0.0061 0.0033 'International Tables Vol C Tables 4.2.6.8 and 6.1.1.4'
O O 0.0106 0.0060 'International Tables Vol C Tables 4.2.6.8 and 6.1.1.4'
Ni Ni 0.3393 1.1124 'International Tables Vol C Tables 4.2.6.8 and 6.1.1.4'
S S 0.1246 0.1234 'International Tables Vol C Tables 4.2.6.8 and 6.1.1.4'

loop_
_geom_angle_atom_site_label_1
_geom_angle_atom_site_label_2
_geom_angle_atom_site_label_3
_geom_angle_site_symmetry_1
_geom_angle_site_symmetry_3
_geom_angle
N21 Ni1 N21 . 5_666 180.0
N21 Ni1 O2 . . 91.03(5)
N21 Ni1 O2 5_666 . 88.97(5)
N21 Ni1 O2 . 5_666 88.97(5)
N21 Ni1 O2 5_666 5_666 91.03(5)
O2 Ni1 O2 . 5_666 180.00(4)
N21 Ni1 O1 . . 87.87(5)
N21 Ni1 O1 5_666 . 92.13(5)
O2 Ni1 O1 . . 89.01(5)
O2 Ni1 O1 5_666 . 90.99(5)
N21 Ni1 O1 . 5_666 92.13(5)
N21 Ni1 O1 5_666 5_666 87.87(5)
O2 Ni1 O1 . 5_666 90.99(5)
O2 Ni1 O1 5_666 5_666 89.01(5)
O1 Ni1 O1 . 5_666 180.00(5)
C21 N21 Ni1 . . 171.90(14)
N21 C21 S21 . . 178.72(15)
Ni1 O1 H1O1 . . 109.7
Ni1 O1 H2O1 . . 120.4
H1O1 O1 H2O1 . . 106.7
Ni1 O2 H1O2 . . 108.8
Ni1 O2 H2O2 . . 108.9
H1O2 O2 H2O2 . . 109.5
C4 N1 C1 . . 117.25(15)
C2 N2 C3 . . 117.32(15)
N1 C1 C2 . . 119.81(16)
N1 C1 C5 . . 117.87(17)
C2 C1 C5 . . 122.31(17)
N2 C2 C1 . . 122.89(16)
N2 C2 H2 . . 118.6
C1 C2 H2 . . 118.6
N2 C3 C4 . . 119.71(17)
N2 C3 C6 . . 117.85(17)
C4 C3 C6 . . 122.44(17)
N1 C4 C3 . . 122.99(17)
N1 C4 H4 . . 118.5
C3 C4 H4 . . 118.5
C1 C5 H5A . . 109.5
C1 C5 H5B . . 109.5
H5A C5 H5B . . 109.5
C1 C5 H5C . . 109.5
H5A C5 H5C . . 109.5
H5B C5 H5C . . 109.5
C3 C6 H6A . . 109.5
C3 C6 H6B . . 109.5
H6A C6 H6B . . 109.5
C3 C6 H6C . . 109.5
H6A C6 H6C . . 109.5
H6B C6 H6C . . 109.5
C14 N11 C11 . . 117.34(15)
C12 N12 C13 . . 117.16(15)
N11 C11 C12 . . 119.63(16)
N11 C11 C15 . . 118.88(16)
C12 C11 C15 . . 121.48(16)
N12 C12 C11 . . 123.00(15)
N12 C12 H12 . . 118.5
C11 C12 H12 . . 118.5
N12 C13 C14 . . 119.93(16)
N12 C13 C16 . . 118.09(16)
C14 C13 C16 . . 121.97(16)
N11 C14 C13 . . 122.91(16)
N11 C14 H14 . . 118.5
C13 C14 H14 . . 118.5
C11 C15 H15A . . 109.5
C11 C15 H15B . . 109.5
H15A C15 H15B . . 109.5
C11 C15 H15C . . 109.5
H15A C15 H15C . . 109.5
H15B C15 H15C . . 109.5
C13 C16 H16A . . 109.5
C13 C16 H16B . . 109.5
H16A C16 H16B . . 109.5
C13 C16 H16C . . 109.5
H16A C16 H16C . . 109.5
H16B C16 H16C . . 109.5

loop_
_geom_bond_atom_site_label_1
_geom_bond_atom_site_label_2
_geom_bond_site_symmetry_2
_geom_bond_distance
Ni1 N21 . 2.0434(15)
Ni1 N21 5_666 2.0434(15)
Ni1 O2 . 2.0951(11)
Ni1 O2 5_666 2.0951(11)
Ni1 O1 . 2.0954(11)
Ni1 O1 5_666 2.0954(11)
N21 C21 . 1.160(2)
C21 S21 . 1.6411(18)
O1 H1O1 . 0.8399
O1 H2O1 . 0.8400
O2 H1O2 . 0.8399
O2 H2O2 . 0.8400
N1 C4 . 1.335(3)
N1 C1 . 1.341(2)
N2 C2 . 1.338(2)
N2 C3 . 1.339(2)
C1 C2 . 1.388(2)
C1 C5 . 1.496(3)
C2 H2 . 0.9500
C3 C4 . 1.390(2)
C3 C6 . 1.497(3)
C4 H4 . 0.9500
C5 H5A . 0.9800
C5 H5B . 0.9800
C5 H5C . 0.9800
C6 H6A . 0.9800
C6 H6B . 0.9800
C6 H6C . 0.9800
N11 C14 . 1.338(2)
N11 C11 . 1.340(2)
N12 C12 . 1.335(2)
N12 C13 . 1.342(2)
C11 C12 . 1.396(2)
C11 C15 . 1.496(3)
C12 H12 . 0.9500
C13 C14 . 1.389(2)
C13 C16 . 1.500(3)
C14 H14 . 0.9500
C15 H15A . 0.9800
C15 H15B . 0.9800
C15 H15C . 0.9800
C16 H16A . 0.9800
C16 H16B . 0.9800
C16 H16C . 0.9800

loop_
_geom_hbond_atom_site_label_D
_geom_hbond_atom_site_label_H
_geom_hbond_atom_site_label_A
_geom_hbond_site_symmetry_A
_geom_hbond_distance_DH
_geom_hbond_distance_HA
_geom_hbond_distance_DA
_geom_hbond_angle_DHA
O1 H1O1 N12 . 0.84 1.99 2.8284(18) 173.7
O1 H2O1 N11 6_656 0.84 2.06 2.8963(18) 172.5
O2 H1O2 N2 5_666 0.84 2.00 2.8286(19) 169.0
O2 H2O2 N1 8_665 0.84 2.03 2.8665(19) 176.3
